data_1513809
loop_
_publ_author_name
'Jalarvo, Niina'
'Gourdon, Olivier'
'Ehlers, Georg'
'Tyagi, Madhusudan'
'Kumar, Sanat K.'
'Dobbs, Kerwin D.'
'Smalley, Robert J.'
'Guise, William E.'
'Ramirez-Cuesta, Anibal'
'Wildgruber, Christoph'
'Crawford, Michael K.'

_publ_section_title
;
 Structure and Dynamics of Octamethyl-POSS Nanoparticles
;
_journal_issue 10
_journal_name_full 'The Journal of Physical Chemistry C'
_journal_page_first 5579
_journal_paper_doi 10.1021/jp412228r
_journal_volume 118
_journal_year 2014
_chemical_formula_sum 'C8 H24 O12 Si8'
_chemical_formula_weight 537
_space_group_IT_number 148
_symmetry_cell_setting trigonal
_symmetry_Int_Tables_number 148
_symmetry_space_group_name_Hall '-R 3'
_symmetry_space_group_name_H-M 'R -3 :H'
_cell_angle_alpha 90
_cell_angle_beta 90
_cell_angle_gamma 120
_cell_formula_units_Z 3
_cell_length_a 12.3959(5)
_cell_length_b 12.3959(5)
_cell_length_c 12.9208(5)
_cell_measurement_temperature 293
_cell_volume 1719.40(12)
_diffrn_ambient_temperature 293
_diffrn_radiation_probe neutron
_diffrn_radiation_wavelength -1
_exptl_absorpt_coefficient_mu 0
_exptl_crystal_density_diffrn 1.5552
_exptl_crystal_F_000 840
_pd_instr_location ' ?'
_pd_meas_2theta_range_max 95.487
_pd_meas_2theta_range_min 13.500
_pd_meas_number_of_points 3264
_pd_proc_2theta_range_max 95.487
_pd_proc_2theta_range_min 13.5
_pd_proc_ls_background_function 'Manual background'
_pd_proc_ls_pref_orient_corr none
_pd_proc_ls_profile_function Pseudo-Voigt
_refine_ls_hydrogen_treatment refall
_refine_ls_number_constraints 0
_refine_ls_number_restraints 0
_refine_ls_weighting_scheme sigma
_cod_data_source_file jp412228r_si_003.cif
_cod_data_source_block I
_cod_depositor_comments
;
The following automatic conversions were performed:

data name '_atom_site_site_symmetry_mutiplicity' was replaced with
'_atom_site_site_symmetry_multiplicity' as specified in the
replacement file 'data/replacement-values/replacement_tags.lst'.

Automatic conversion script
Id: cif_correct_tags 9268 2022-04-12 08:56:07Z antanas 
;
_cod_original_cell_volume 1719.39(13)
_cod_original_sg_symbol_H-M 'R -3'
_cod_database_code 1513809

loop_
_symmetry_equiv_pos_site_id
_symmetry_equiv_pos_as_xyz
1 x,y,z
2 -y,x-y,z
3 -x+y,-x,z
4 -x,-y,-z
5 y,-x+y,-z
6 x-y,x,-z
7 x+2/3,y+1/3,z+1/3
8 -y+2/3,x-y+1/3,z+1/3
9 -x+y+2/3,-x+1/3,z+1/3
10 -x+2/3,-y+1/3,-z+1/3
11 y+2/3,-x+y+1/3,-z+1/3
12 x-y+2/3,x+1/3,-z+1/3
13 x+1/3,y+2/3,z+2/3
14 -y+1/3,x-y+2/3,z+2/3
15 -x+y+1/3,-x+2/3,z+2/3
16 -x+1/3,-y+2/3,-z+2/3
17 y+1/3,-x+y+2/3,-z+2/3
18 x-y+1/3,x+2/3,-z+2/3

loop_
_atom_site_label
_atom_site_type_symbol
_atom_site_fract_x
_atom_site_fract_y
_atom_site_fract_z
_atom_site_adp_type
_atom_site_U_iso_or_equiv
_atom_site_site_symmetry_multiplicity
_atom_site_occupancy
_atom_site_calc_flag
Si1 Si 0 0 0.2111(5) Uiso 0.0071(13) 6 1 d
Si2 Si 0.0194(3) 0.2164(3) 0.0700(3) Uiso 0.0060(8) 18 1 d
O1 O 0.0165(3) 0.1307(2) 0.1691(2) Uiso 0.0090(6) 18 1 d
O2 O -0.1104(3) 0.1346(3) 0.0050(3) Uiso 0.0112(6) 18 1 d
C1 C 0 0 0.3529(4) Uiso 0.0197(12) 6 1 d
C2 C 0.0296(2) 0.3596(2) 0.1148(2) Uiso 0.0079(5) 18 1 d
H1 H 0.0849(7) 0.0732(6) 0.3806(5) Uani 0.036(3) 18 1 d
H2 H 0.1131(5) 0.4115(5) 0.1629(5) Uani 0.036(2) 18 1 d
H3 H -0.0495(5) 0.3421(6) 0.1591(5) Uani 0.035(3) 18 1 d
H4 H 0.0381(6) 0.4191(5) 0.0512(4) Uani 0.039(3) 18 1 d

loop_
_atom_site_aniso_label
_atom_site_aniso_type_symbol
_atom_site_aniso_U_11
_atom_site_aniso_U_22
_atom_site_aniso_U_33
_atom_site_aniso_U_12
_atom_site_aniso_U_13
_atom_site_aniso_U_23
H1 H 0.037(4) 0.032(4) 0.042(4) -0.014(3) -0.023(4) -0.002(3)
H2 H 0.031(3) 0.031(3) 0.037(4) 0.005(2) -0.020(3) -0.011(3)
H3 H 0.023(4) 0.035(3) 0.056(4) 0.010(3) 0.031(3) 0.000(3)
H4 H 0.047(5) 0.022(3) 0.021(3) 0.026(3) 0.000(3) 0.019(3)

loop_
_atom_type_symbol
_atom_type_scat_length_neutron
_atom_type_scat_source
Si 4.149 International_Tables_Vol_C
C 6.646 International_Tables_Vol_C
H -3.739 International_Tables_Vol_C
O 5.803 International_Tables_Vol_C
